data_1562101
loop_
_publ_author_name
'Li, Cheng-Peng'
'Chen, Jing'
'Guo, Wei'
'Du, Miao'

_publ_section_title
;
 Anion-directed assembly and crystal transformation of Ag(I) coordination
 polymers with a versatile tripyridyltriazole ligand
 3,4-bis(2-pyridyl)-5-(4-pyridyl)-1,2,4-triazole
;
_journal_name_full 'Journal of Solid State Chemistry'
_journal_page_first 95
_journal_page_last 103
_journal_paper_doi 10.1016/j.jssc.2014.06.038
_journal_volume 223
_journal_year 2015
_chemical_formula_sum 'C24 H23 Ag2 N7 O8'
_chemical_formula_weight 753.23
_space_group_IT_number 2
_space_group_name_Hall '-P 1'
_space_group_name_H-M_alt 'P -1'
_symmetry_cell_setting triclinic
_symmetry_space_group_name_H-M 'P -1'
_atom_sites_solution_hydrogens geom
_atom_sites_solution_primary direct
_atom_sites_solution_secondary difmap
_audit_creation_method SHELXL-97
_cell_angle_alpha 97.749(3)
_cell_angle_beta 106.757(3)
_cell_angle_gamma 93.601(3)
_cell_formula_units_Z 2
_cell_length_a 10.3414(17)
_cell_length_b 10.6765(18)
_cell_length_c 12.985(2)
_cell_measurement_reflns_used 2502
_cell_measurement_temperature 296(2)
_cell_measurement_theta_max 29.36
_cell_measurement_theta_min 2.92
_cell_volume 1352.4(4)
_computing_cell_refinement 'Bruker SMART'
_computing_data_collection 'Bruker SMART'
_computing_data_reduction 'Bruker SAINT'
_computing_molecular_graphics 'Bruker SHELXTL'
_computing_publication_material 'Bruker SHELXTL'
_computing_structure_refinement 'SHELXL-97 (Sheldrick, 1997)'
_computing_structure_solution 'SHELXS-97 (Sheldrick, 1990)'
_diffrn_ambient_temperature 296(2)
_diffrn_measured_fraction_theta_full 0.987
_diffrn_measured_fraction_theta_max 0.987
_diffrn_measurement_device_type 'CCD area detector'
_diffrn_measurement_method 'phi and omega scans'
_diffrn_radiation_monochromator graphite
_diffrn_radiation_source 'fine-focus sealed tube'
_diffrn_radiation_type MoK\a
_diffrn_radiation_wavelength 0.71073
_diffrn_reflns_av_R_equivalents 0.0193
_diffrn_reflns_av_sigmaI/netI 0.0433
_diffrn_reflns_limit_h_max 12
_diffrn_reflns_limit_h_min -11
_diffrn_reflns_limit_k_max 11
_diffrn_reflns_limit_k_min -12
_diffrn_reflns_limit_l_max 15
_diffrn_reflns_limit_l_min -15
_diffrn_reflns_number 6748
_diffrn_reflns_theta_full 25.03
_diffrn_reflns_theta_max 25.03
_diffrn_reflns_theta_min 1.66
_exptl_absorpt_coefficient_mu 1.509
_exptl_absorpt_correction_T_max 1.000000
_exptl_absorpt_correction_T_min 0.568961
_exptl_absorpt_correction_type multi-scan
_exptl_absorpt_process_details SADABS
_exptl_crystal_colour COLORLESS
_exptl_crystal_density_diffrn 1.850
_exptl_crystal_density_method 'not measured'
_exptl_crystal_description BLOCK
_exptl_crystal_F_000 748
_exptl_crystal_size_max 0.28
_exptl_crystal_size_mid 0.22
_exptl_crystal_size_min 0.20
_refine_diff_density_max 1.853
_refine_diff_density_min -1.350
_refine_diff_density_rms 0.111
_refine_ls_extinction_method none
_refine_ls_goodness_of_fit_ref 1.023
_refine_ls_hydrogen_treatment constr
_refine_ls_matrix_type full
_refine_ls_number_parameters 389
_refine_ls_number_reflns 4725
_refine_ls_number_restraints 68
_refine_ls_restrained_S_all 1.023
_refine_ls_R_factor_all 0.0720
_refine_ls_R_factor_gt 0.0489
_refine_ls_shift/su_max 0.001
_refine_ls_shift/su_mean 0.000
_refine_ls_structure_factor_coef Fsqd
_refine_ls_weighting_details 'calc w=1/[\s^2^(Fo^2^)+(0.0594P)^2^+4.7945P] where P=(Fo^2^+2Fc^2^)/3'
_refine_ls_weighting_scheme calc
_refine_ls_wR_factor_gt 0.1187
_refine_ls_wR_factor_ref 0.1336
_reflns_number_gt 3486
_reflns_number_total 4725
_reflns_threshold_expression >2sigma(I)
_cod_data_source_file JSSC-2015-223-95.cif
_cod_data_source_block 4
_cod_depositor_comments
;
The following automatic conversions were performed:

data item '_exptl_absorpt_correction_type' value 'MULTI-SCAN' was
changed to 'multi-scan' in accordance with the built-in table derived
from the CIF Core dictionary named 'cif_core.dic' version 2.4.5 last
updated on 2014-11-21.

data item '_symmetry_cell_setting' value 'Triclinic' was changed to
'triclinic' in accordance with the built-in table derived from the
CIF Core dictionary named 'cif_core.dic' version 2.4.5 last updated
on 2014-11-21.

data item '_exptl_crystal_density_meas' value 'NONE' was changed to
'?' -- the value is perceived as not measured.

Automatic conversion script
Id: cif_fix_values 8369 2020-08-20 11:38:08Z andrius 
;
_cod_original_cell_volume 1352.5(4)
_cod_original_sg_symbol_H-M P-1
_cod_database_code 1562101

loop_
_symmetry_equiv_pos_as_xyz
'x, y, z'
'-x, -y, -z'

loop_
_atom_site_label
_atom_site_type_symbol
_atom_site_fract_x
_atom_site_fract_y
_atom_site_fract_z
_atom_site_U_iso_or_equiv
_atom_site_adp_type
_atom_site_occupancy
_atom_site_symmetry_multiplicity
_atom_site_calc_flag
_atom_site_refinement_flags
_atom_site_disorder_assembly
_atom_site_disorder_group
Ag1 Ag 0.69084(5) 0.53758(6) 0.06620(4) 0.0519(2) Uani 1 1 d . . .
Ag2 Ag 0.57537(6) 0.57667(6) 0.45576(5) 0.0578(2) Uani 1 1 d . . .
O1 O 0.5027(5) 0.4254(5) 0.3082(4) 0.0606(14) Uani 1 1 d . . .
O2 O 0.3352(5) 0.3544(6) 0.3648(4) 0.0742(18) Uani 1 1 d . . .
O3 O 0.7353(6) 0.4479(6) 0.2389(5) 0.0697(15) Uani 1 1 d . . .
H3A H 0.7503 0.3704 0.2300 0.104 Uiso 1 1 d R . .
H3B H 0.6680 0.4644 0.2620 0.104 Uiso 1 1 d R . .
N1 N 0.7136(5) 0.7341(5) 0.4090(4) 0.0367(12) Uani 1 1 d . . .
N2 N 0.5384(4) 0.6433(5) 0.1326(4) 0.0347(12) Uani 1 1 d . . .
N3 N 0.4010(5) 0.6124(5) 0.0855(4) 0.0395(13) Uani 1 1 d . . .
N4 N 0.4349(4) 0.7204(5) 0.2483(4) 0.0318(11) Uani 1 1 d . . .
N5 N -0.0843(5) 0.6058(5) 0.1016(4) 0.0424(13) Uani 1 1 d . . .
N6 N 0.4066(5) 0.7418(6) 0.4221(4) 0.0459(14) Uani 1 1 d . . .
C1 C 0.7914(6) 0.8151(6) 0.2718(6) 0.0431(16) Uani 1 1 d . . .
H1 H 0.7738 0.8289 0.2001 0.052 Uiso 1 1 calc R . .
C2 C 0.9174(7) 0.8529(7) 0.3476(7) 0.0537(19) Uani 1 1 d . . .
H2 H 0.9865 0.8929 0.3272 0.064 Uiso 1 1 calc R . .
C3 C 0.9403(6) 0.8312(7) 0.4525(6) 0.0487(18) Uani 1 1 d . . .
H3 H 1.0247 0.8559 0.5040 0.058 Uiso 1 1 calc R . .
C4 C 0.8361(6) 0.7721(6) 0.4804(6) 0.0429(16) Uani 1 1 d . . .
H4 H 0.8515 0.7581 0.5519 0.051 Uiso 1 1 calc R . .
C5 C 0.6932(5) 0.7563(6) 0.3070(5) 0.0324(13) Uani 1 1 d . . .
C6 C 0.5579(5) 0.7080(6) 0.2295(5) 0.0313(13) Uani 1 1 d . . .
C7 C 0.3413(5) 0.6598(6) 0.1561(5) 0.0326(13) Uani 1 1 d . . .
C8 C 0.1934(5) 0.6448(6) 0.1394(5) 0.0330(14) Uani 1 1 d . . .
C9 C 0.1411(6) 0.5913(7) 0.2125(5) 0.0423(16) Uani 1 1 d . . .
H9 H 0.1982 0.5673 0.2747 0.051 Uiso 1 1 calc R . .
C10 C 0.0020(6) 0.5747(7) 0.1902(5) 0.0474(17) Uani 1 1 d . . .
H10 H -0.0335 0.5401 0.2395 0.057 Uiso 1 1 calc R . .
C11 C -0.0332(6) 0.6592(7) 0.0337(6) 0.0437(16) Uani 1 1 d . . .
H11 H -0.0928 0.6844 -0.0266 0.052 Uiso 1 1 calc R . .
C12 C 0.1051(6) 0.6794(6) 0.0483(5) 0.0384(15) Uani 1 1 d . . .
H12 H 0.1376 0.7154 -0.0020 0.046 Uiso 1 1 calc R . .
C13 C 0.4025(5) 0.7972(6) 0.3368(5) 0.0333(14) Uani 1 1 d . . .
C14 C 0.3623(7) 0.9135(7) 0.3234(6) 0.0531(18) Uani 1 1 d . . .
H14 H 0.3622 0.9477 0.2612 0.064 Uiso 1 1 calc R . .
C15 C 0.3208(8) 0.9804(8) 0.4064(7) 0.065(2) Uani 1 1 d . . .
H15 H 0.2928 1.0610 0.4010 0.077 Uiso 1 1 calc R . .
C16 C 0.3220(7) 0.9256(8) 0.4949(6) 0.058(2) Uani 1 1 d . . .
H16 H 0.2939 0.9679 0.5508 0.070 Uiso 1 1 calc R . .
C17 C 0.3648(7) 0.8082(8) 0.5011(6) 0.0537(19) Uani 1 1 d . . .
H17 H 0.3653 0.7717 0.5624 0.064 Uiso 1 1 calc R . .
C18 C 0.3990(7) 0.3527(7) 0.2979(6) 0.0456(16) Uani 1 1 d . . .
C19 C 0.3471(7) 0.2535(7) 0.1966(6) 0.0494(17) Uani 1 1 d . . .
C20 C 0.4145(11) 0.2407(9) 0.1186(7) 0.079(3) Uani 1 1 d . . .
H20 H 0.4903 0.2968 0.1260 0.095 Uiso 1 1 calc R . .
C21 C 0.3698(14) 0.1452(11) 0.0301(8) 0.107(4) Uani 1 1 d . . .
H21 H 0.4157 0.1360 -0.0220 0.128 Uiso 1 1 calc R . .
C22 C 0.2551(14) 0.0621(10) 0.0189(8) 0.101(4) Uani 1 1 d . . .
H22 H 0.2251 -0.0038 -0.0398 0.121 Uiso 1 1 calc R . .
C23 C 0.1891(11) 0.0779(9) 0.0927(8) 0.087(3) Uani 1 1 d . . .
H23 H 0.1116 0.0235 0.0841 0.105 Uiso 1 1 calc R . .
C24 C 0.2327(8) 0.1730(8) 0.1819(7) 0.065(2) Uani 1 1 d . . .
H24 H 0.1843 0.1824 0.2322 0.078 Uiso 1 1 calc R . .
N7 N 0.8838(7) 0.1728(7) 0.2479(5) 0.098(3) Uani 1 1 d D . .
O4 O 0.8324(17) 0.2174(16) 0.1657(10) 0.126(4) Uani 0.50 1 d PDU A 1
O5 O 0.8355(19) 0.196(2) 0.3247(12) 0.162(6) Uani 0.50 1 d PDU A 1
O6 O 0.9762(14) 0.1082(14) 0.2596(14) 0.111(4) Uani 0.50 1 d PDU A 1
O4' O 0.9278(17) 0.2721(11) 0.2268(15) 0.126(4) Uani 0.50 1 d PDU A 2
O5' O 0.7874(15) 0.1660(17) 0.2829(17) 0.162(6) Uani 0.50 1 d PDU A 2
O6' O 0.9407(15) 0.0780(11) 0.2332(15) 0.111(4) Uani 0.50 1 d PDU A 2
O7 O 0.9435(13) 0.4820(13) 0.5091(11) 0.076(4) Uani 0.50 1 d PU . 3
O7' O 0.865(2) 0.4595(17) 0.5192(15) 0.116(6) Uani 0.50 1 d PU B 4
O8 O 0.5744(15) 0.0043(15) 0.2070(12) 0.215(6) Uani 1 1 d U . .

loop_
_atom_site_aniso_label
_atom_site_aniso_U_11
_atom_site_aniso_U_22
_atom_site_aniso_U_33
_atom_site_aniso_U_23
_atom_site_aniso_U_13
_atom_site_aniso_U_12
Ag1 0.0216(2) 0.0850(4) 0.0424(3) -0.0165(3) 0.0118(2) 0.0024(2)
Ag2 0.0694(4) 0.0570(4) 0.0461(3) -0.0036(3) 0.0265(3) -0.0179(3)
O1 0.065(3) 0.061(3) 0.056(3) -0.015(3) 0.032(3) -0.012(3)
O2 0.052(3) 0.115(5) 0.046(3) -0.012(3) 0.016(3) -0.022(3)
O3 0.063(3) 0.083(4) 0.075(4) 0.024(3) 0.032(3) 0.017(3)
N1 0.024(2) 0.044(3) 0.038(3) -0.007(2) 0.009(2) 0.000(2)
N2 0.017(2) 0.051(3) 0.031(3) -0.009(2) 0.0081(19) 0.001(2)
N3 0.021(2) 0.056(3) 0.037(3) -0.008(2) 0.011(2) -0.002(2)
N4 0.018(2) 0.046(3) 0.029(3) -0.002(2) 0.0077(19) 0.004(2)
N5 0.021(2) 0.062(4) 0.041(3) -0.002(3) 0.009(2) 0.005(2)
N6 0.043(3) 0.058(4) 0.041(3) -0.001(3) 0.022(3) 0.013(3)
C1 0.034(3) 0.050(4) 0.047(4) 0.003(3) 0.017(3) -0.004(3)
C2 0.033(3) 0.057(5) 0.070(5) 0.003(4) 0.019(3) -0.011(3)
C3 0.027(3) 0.049(4) 0.057(5) -0.003(3) 0.000(3) -0.006(3)
C4 0.036(3) 0.044(4) 0.040(4) -0.006(3) 0.004(3) 0.003(3)
C5 0.020(3) 0.035(3) 0.039(4) -0.008(3) 0.011(2) -0.001(2)
C6 0.019(3) 0.039(3) 0.036(3) -0.001(3) 0.012(2) 0.002(2)
C7 0.017(3) 0.043(3) 0.035(3) -0.005(3) 0.007(2) 0.003(2)
C8 0.019(3) 0.044(4) 0.035(3) -0.003(3) 0.011(2) 0.005(2)
C9 0.023(3) 0.066(5) 0.035(3) 0.004(3) 0.006(3) 0.003(3)
C10 0.028(3) 0.073(5) 0.041(4) 0.003(3) 0.015(3) -0.003(3)
C11 0.030(3) 0.056(4) 0.042(4) 0.003(3) 0.007(3) 0.008(3)
C12 0.028(3) 0.049(4) 0.038(3) 0.005(3) 0.011(3) 0.003(3)
C13 0.018(3) 0.043(4) 0.034(3) -0.009(3) 0.008(2) 0.004(2)
C14 0.056(4) 0.055(5) 0.051(4) -0.001(4) 0.023(4) 0.013(4)
C15 0.071(5) 0.056(5) 0.069(6) -0.007(4) 0.028(4) 0.027(4)
C16 0.045(4) 0.070(5) 0.055(5) -0.021(4) 0.022(4) 0.012(4)
C17 0.056(4) 0.071(5) 0.036(4) -0.008(4) 0.024(3) 0.009(4)
C18 0.043(4) 0.052(4) 0.041(4) 0.005(3) 0.012(3) 0.007(3)
C19 0.055(4) 0.048(4) 0.040(4) 0.005(3) 0.005(3) 0.003(3)
C20 0.105(7) 0.072(6) 0.053(5) -0.013(4) 0.030(5) -0.015(5)
C21 0.152(11) 0.102(8) 0.057(6) -0.021(6) 0.038(7) -0.014(8)
C22 0.152(11) 0.068(7) 0.054(6) -0.017(5) 0.004(7) -0.019(7)
C23 0.101(8) 0.066(6) 0.063(6) 0.008(5) -0.018(6) -0.018(5)
C24 0.060(5) 0.067(5) 0.054(5) 0.013(4) -0.002(4) -0.005(4)
N7 0.106(7) 0.094(7) 0.096(7) -0.002(6) 0.038(6) 0.017(6)
O4 0.133(5) 0.122(5) 0.126(5) 0.024(3) 0.041(4) 0.019(3)
O5 0.160(7) 0.168(7) 0.161(7) 0.021(4) 0.053(4) 0.019(4)
O6 0.108(5) 0.103(5) 0.121(5) 0.015(3) 0.031(3) 0.013(3)
O4' 0.133(5) 0.122(5) 0.126(5) 0.024(3) 0.041(4) 0.019(3)
O5' 0.160(7) 0.168(7) 0.161(7) 0.021(4) 0.053(4) 0.019(4)
O6' 0.108(5) 0.103(5) 0.121(5) 0.015(3) 0.031(3) 0.013(3)
O7 0.076(5) 0.076(5) 0.076(5) 0.011(4) 0.021(4) 0.016(4)
O7' 0.119(7) 0.113(7) 0.115(7) 0.021(5) 0.033(5) 0.011(5)
O8 0.215(7) 0.218(7) 0.219(7) 0.036(5) 0.072(5) 0.031(5)

loop_
_atom_type_symbol
_atom_type_description
_atom_type_scat_dispersion_real
_atom_type_scat_dispersion_imag
_atom_type_scat_source
C C 0.0033 0.0016 'International Tables Vol C Tables 4.2.6.8 and 6.1.1.4'
H H 0.0000 0.0000 'International Tables Vol C Tables 4.2.6.8 and 6.1.1.4'
N N 0.0061 0.0033 'International Tables Vol C Tables 4.2.6.8 and 6.1.1.4'
O O 0.0106 0.0060 'International Tables Vol C Tables 4.2.6.8 and 6.1.1.4'
Ag Ag -0.8971 1.1015 'International Tables Vol C Tables 4.2.6.8 and 6.1.1.4'

loop_
_geom_angle_atom_site_label_1
_geom_angle_atom_site_label_2
_geom_angle_atom_site_label_3
_geom_angle
_geom_angle_site_symmetry_1
_geom_angle_site_symmetry_3
N3 Ag1 N5 115.65(17) 2_665 1_655
N3 Ag1 N2 115.74(16) 2_665 .
N5 Ag1 N2 125.80(18) 1_655 .
N3 Ag1 O3 113.0(2) 2_665 .
N5 Ag1 O3 92.05(19) 1_655 .
N2 Ag1 O3 83.19(19) . .
O1 Ag2 O2 153.6(2) . 2_666
O1 Ag2 N1 105.60(17) . .
O2 Ag2 N1 93.07(19) 2_666 .
O1 Ag2 N6 105.1(2) . .
O2 Ag2 N6 95.8(2) 2_666 .
N1 Ag2 N6 81.71(18) . .
O1 Ag2 Ag2 84.50(13) . 2_666
O2 Ag2 Ag2 77.54(14) 2_666 2_666
N1 Ag2 Ag2 169.89(12) . 2_666
N6 Ag2 Ag2 95.39(13) . 2_666
C18 O1 Ag2 118.2(4) . .
C18 O2 Ag2 124.8(5) . 2_666
Ag1 O3 H3A 111.8 . .
Ag1 O3 H3B 104.5 . .
H3A O3 H3B 116.9 . .
C5 N1 C4 117.7(5) . .
C5 N1 Ag2 122.9(4) . .
C4 N1 Ag2 116.4(4) . .
C6 N2 N3 108.0(4) . .
C6 N2 Ag1 128.3(4) . .
N3 N2 Ag1 120.9(3) . .
C7 N3 N2 107.1(4) . .
C7 N3 Ag1 127.6(4) . 2_665
N2 N3 Ag1 123.3(3) . 2_665
C7 N4 C6 105.0(5) . .
C7 N4 C13 124.3(4) . .
C6 N4 C13 130.0(5) . .
C11 N5 C10 118.0(5) . .
C11 N5 Ag1 124.3(4) . 1_455
C10 N5 Ag1 117.1(4) . 1_455
C13 N6 C17 116.0(6) . .
C13 N6 Ag2 114.8(4) . .
C17 N6 Ag2 124.2(5) . .
C5 C1 C2 117.3(6) . .
C5 C1 H1 121.3 . .
C2 C1 H1 121.3 . .
C3 C2 C1 120.0(6) . .
C3 C2 H2 120.0 . .
C1 C2 H2 120.0 . .
C2 C3 C4 118.7(6) . .
C2 C3 H3 120.7 . .
C4 C3 H3 120.7 . .
N1 C4 C3 122.7(7) . .
N1 C4 H4 118.6 . .
C3 C4 H4 118.6 . .
N1 C5 C1 123.6(5) . .
N1 C5 C6 115.9(5) . .
C1 C5 C6 120.5(6) . .
N2 C6 N4 109.5(5) . .
N2 C6 C5 124.3(5) . .
N4 C6 C5 126.2(5) . .
N3 C7 N4 110.4(5) . .
N3 C7 C8 124.9(5) . .
N4 C7 C8 124.7(5) . .
C12 C8 C9 119.1(5) . .
C12 C8 C7 120.3(5) . .
C9 C8 C7 120.5(6) . .
C10 C9 C8 117.9(6) . .
C10 C9 H9 121.0 . .
C8 C9 H9 121.0 . .
N5 C10 C9 123.5(6) . .
N5 C10 H10 118.3 . .
C9 C10 H10 118.3 . .
N5 C11 C12 123.0(6) . .
N5 C11 H11 118.5 . .
C12 C11 H11 118.5 . .
C8 C12 C11 118.4(6) . .
C8 C12 H12 120.8 . .
C11 C12 H12 120.8 . .
N6 C13 C14 125.3(6) . .
N6 C13 N4 115.5(5) . .
C14 C13 N4 119.1(6) . .
C13 C14 C15 117.6(7) . .
C13 C14 H14 121.2 . .
C15 C14 H14 121.2 . .
C16 C15 C14 118.7(7) . .
C16 C15 H15 120.6 . .
C14 C15 H15 120.6 . .
C15 C16 C17 119.4(7) . .
C15 C16 H16 120.3 . .
C17 C16 H16 120.3 . .
N6 C17 C16 123.0(7) . .
N6 C17 H17 118.5 . .
C16 C17 H17 118.5 . .
O2 C18 O1 125.0(7) . .
O2 C18 C19 116.8(6) . .
O1 C18 C19 118.2(6) . .
C24 C19 C20 118.9(7) . .
C24 C19 C18 119.8(7) . .
C20 C19 C18 121.2(7) . .
C21 C20 C19 120.2(9) . .
C21 C20 H20 119.9 . .
C19 C20 H20 119.9 . .
C20 C21 C22 119.6(10) . .
C20 C21 H21 120.2 . .
C22 C21 H21 120.2 . .
C23 C22 C21 119.5(9) . .
C23 C22 H22 120.2 . .
C21 C22 H22 120.2 . .
C22 C23 C24 121.6(10) . .
C22 C23 H23 119.2 . .
C24 C23 H23 119.2 . .
C19 C24 C23 120.1(9) . .
C19 C24 H24 119.9 . .
C23 C24 H24 119.9 . .
O6 N7 O5' 128.8(14) . .
O6 N7 O4 125.0(9) . .
O5' N7 O4 99.3(13) . .
O5' N7 O6' 119.6(9) . .
O4 N7 O6' 114.6(13) . .
O6 N7 O4' 104.7(12) . .
O5' N7 O4' 122.4(9) . .
O4 N7 O4' 55.6(10) . .
O6' N7 O4' 118.0(9) . .
O6 N7 O5 118.0(9) . .
O4 N7 O5 116.9(9) . .
O6' N7 O5 123.3(14) . .
O4' N7 O5 109.8(13) . .

loop_
_geom_bond_atom_site_label_1
_geom_bond_atom_site_label_2
_geom_bond_distance
_geom_bond_site_symmetry_2
Ag1 N3 2.286(5) 2_665
Ag1 N5 2.287(5) 1_655
Ag1 N2 2.291(5) .
Ag1 O3 2.490(6) .
Ag2 O1 2.242(5) .
Ag2 O2 2.244(5) 2_666
Ag2 N1 2.390(5) .
Ag2 N6 2.550(6) .
Ag2 Ag2 2.7658(11) 2_666
O1 C18 1.247(8) .
O2 C18 1.232(8) .
O2 Ag2 2.244(5) 2_666
O3 H3A 0.8502 .
O3 H3B 0.8517 .
N1 C5 1.336(8) .
N1 C4 1.337(8) .
N2 C6 1.305(7) .
N2 N3 1.374(6) .
N3 C7 1.311(7) .
N3 Ag1 2.286(5) 2_665
N4 C7 1.354(7) .
N4 C6 1.374(7) .
N4 C13 1.451(7) .
N5 C11 1.322(8) .
N5 C10 1.333(9) .
N5 Ag1 2.287(5) 1_455
N6 C13 1.316(8) .
N6 C17 1.357(8) .
C1 C5 1.377(8) .
C1 C2 1.384(9) .
C1 H1 0.9300 .
C2 C3 1.368(10) .
C2 H2 0.9300 .
C3 C4 1.375(9) .
C3 H3 0.9300 .
C4 H4 0.9300 .
C5 C6 1.482(7) .
C7 C8 1.476(7) .
C8 C12 1.381(9) .
C8 C9 1.387(9) .
C9 C10 1.378(8) .
C9 H9 0.9300 .
C10 H10 0.9300 .
C11 C12 1.386(8) .
C11 H11 0.9300 .
C12 H12 0.9300 .
C13 C14 1.351(10) .
C14 C15 1.399(10) .
C14 H14 0.9300 .
C15 C16 1.355(12) .
C15 H15 0.9300 .
C16 C17 1.360(11) .
C16 H16 0.9300 .
C17 H17 0.9300 .
C18 C19 1.512(10) .
C19 C24 1.369(10) .
C19 C20 1.383(11) .
C20 C21 1.376(12) .
C20 H20 0.9300 .
C21 C22 1.396(15) .
C21 H21 0.9300 .
C22 C23 1.327(15) .
C22 H22 0.9300 .
C23 C24 1.378(12) .
C23 H23 0.9300 .
C24 H24 0.9300 .
N7 O6 1.199(8) .
N7 O5' 1.211(8) .
N7 O4 1.221(8) .
N7 O6' 1.223(8) .
N7 O4' 1.222(8) .
N7 O5 1.242(8) .
O7 O7 1.30(3) 2_766

loop_
_geom_torsion_atom_site_label_1
_geom_torsion_atom_site_label_2
_geom_torsion_atom_site_label_3
_geom_torsion_atom_site_label_4
_geom_torsion
_geom_torsion_site_symmetry_1
_geom_torsion_site_symmetry_2
_geom_torsion_site_symmetry_3
_geom_torsion_site_symmetry_4
O2 Ag2 O1 C18 67.7(7) 2_666 . . .
N1 Ag2 O1 C18 -158.9(5) . . . .
N6 Ag2 O1 C18 -73.5(6) . . . .
Ag2 Ag2 O1 C18 20.6(5) 2_666 . . .
O1 Ag2 N1 C5 29.5(5) . . . .
O2 Ag2 N1 C5 -169.4(5) 2_666 . . .
N6 Ag2 N1 C5 -74.0(5) . . . .
Ag2 Ag2 N1 C5 -147.9(6) 2_666 . . .
O1 Ag2 N1 C4 -130.3(4) . . . .
O2 Ag2 N1 C4 30.8(5) 2_666 . . .
N6 Ag2 N1 C4 126.2(4) . . . .
Ag2 Ag2 N1 C4 52.3(10) 2_666 . . .
N3 Ag1 N2 C6 161.3(5) 2_665 . . .
N5 Ag1 N2 C6 -38.6(6) 1_655 . . .
O3 Ag1 N2 C6 49.0(5) . . . .
N3 Ag1 N2 N3 2.8(6) 2_665 . . .
N5 Ag1 N2 N3 162.9(4) 1_655 . . .
O3 Ag1 N2 N3 -109.5(5) . . . .
C6 N2 N3 C7 -0.1(7) . . . .
Ag1 N2 N3 C7 162.3(4) . . . .
C6 N2 N3 Ag1 -165.4(4) . . . 2_665
Ag1 N2 N3 Ag1 -3.0(7) . . . 2_665
O1 Ag2 N6 C13 -62.5(5) . . . .
O2 Ag2 N6 C13 133.7(4) 2_666 . . .
N1 Ag2 N6 C13 41.5(4) . . . .
Ag2 Ag2 N6 C13 -148.3(4) 2_666 . . .
O1 Ag2 N6 C17 143.8(5) . . . .
O2 Ag2 N6 C17 -20.0(6) 2_666 . . .
N1 Ag2 N6 C17 -112.2(6) . . . .
Ag2 Ag2 N6 C17 58.0(6) 2_666 . . .
C5 C1 C2 C3 0.0(11) . . . .
C1 C2 C3 C4 -0.2(11) . . . .
C5 N1 C4 C3 -0.6(9) . . . .
Ag2 N1 C4 C3 160.3(5) . . . .
C2 C3 C4 N1 0.5(11) . . . .
C4 N1 C5 C1 0.4(9) . . . .
Ag2 N1 C5 C1 -159.1(5) . . . .
C4 N1 C5 C6 177.6(5) . . . .
Ag2 N1 C5 C6 18.1(7) . . . .
C2 C1 C5 N1 -0.2(10) . . . .
C2 C1 C5 C6 -177.2(6) . . . .
N3 N2 C6 N4 0.3(7) . . . .
Ag1 N2 C6 N4 -160.3(4) . . . .
N3 N2 C6 C5 178.7(6) . . . .
Ag1 N2 C6 C5 18.0(9) . . . .
C7 N4 C6 N2 -0.5(7) . . . .
C13 N4 C6 N2 -171.0(6) . . . .
C7 N4 C6 C5 -178.7(6) . . . .
C13 N4 C6 C5 10.8(10) . . . .
N1 C5 C6 N2 -132.4(6) . . . .
C1 C5 C6 N2 44.9(9) . . . .
N1 C5 C6 N4 45.7(9) . . . .
C1 C5 C6 N4 -137.1(7) . . . .
N2 N3 C7 N4 -0.2(7) . . . .
Ag1 N3 C7 N4 164.3(4) 2_665 . . .
N2 N3 C7 C8 -178.0(6) . . . .
Ag1 N3 C7 C8 -13.5(10) 2_665 . . .
C6 N4 C7 N3 0.4(7) . . . .
C13 N4 C7 N3 171.6(6) . . . .
C6 N4 C7 C8 178.2(6) . . . .
C13 N4 C7 C8 -10.6(10) . . . .
N3 C7 C8 C12 -54.4(9) . . . .
N4 C7 C8 C12 128.2(7) . . . .
N3 C7 C8 C9 123.0(7) . . . .
N4 C7 C8 C9 -54.4(9) . . . .
C12 C8 C9 C10 0.2(9) . . . .
C7 C8 C9 C10 -177.2(6) . . . .
C11 N5 C10 C9 -2.4(10) . . . .
Ag1 N5 C10 C9 169.4(6) 1_455 . . .
C8 C9 C10 N5 1.0(11) . . . .
C10 N5 C11 C12 2.7(10) . . . .
Ag1 N5 C11 C12 -168.4(5) 1_455 . . .
C9 C8 C12 C11 0.1(9) . . . .
C7 C8 C12 C11 177.5(6) . . . .
N5 C11 C12 C8 -1.6(10) . . . .
C17 N6 C13 C14 0.9(9) . . . .
Ag2 N6 C13 C14 -155.0(5) . . . .
C17 N6 C13 N4 -174.3(5) . . . .
Ag2 N6 C13 N4 29.8(6) . . . .
C7 N4 C13 N6 101.3(7) . . . .
C6 N4 C13 N6 -89.8(8) . . . .
C7 N4 C13 C14 -74.2(8) . . . .
C6 N4 C13 C14 94.7(8) . . . .
N6 C13 C14 C15 -0.4(11) . . . .
N4 C13 C14 C15 174.6(6) . . . .
C13 C14 C15 C16 -0.5(11) . . . .
C14 C15 C16 C17 0.7(12) . . . .
C13 N6 C17 C16 -0.6(10) . . . .
Ag2 N6 C17 C16 152.8(6) . . . .
C15 C16 C17 N6 -0.2(12) . . . .
Ag2 O2 C18 O1 -26.8(11) 2_666 . . .
Ag2 O2 C18 C19 152.6(5) 2_666 . . .
Ag2 O1 C18 O2 -2.7(11) . . . .
Ag2 O1 C18 C19 177.9(5) . . . .
O2 C18 C19 C24 1.2(11) . . . .
O1 C18 C19 C24 -179.3(7) . . . .
O2 C18 C19 C20 -177.5(8) . . . .
O1 C18 C19 C20 1.9(11) . . . .
C24 C19 C20 C21 -2.5(14) . . . .
C18 C19 C20 C21 176.3(9) . . . .
C19 C20 C21 C22 0.7(18) . . . .
C20 C21 C22 C23 1.3(19) . . . .
C21 C22 C23 C24 -1.4(18) . . . .
C20 C19 C24 C23 2.4(13) . . . .
C18 C19 C24 C23 -176.4(8) . . . .
C22 C23 C24 C19 -0.5(15) . . . .
